data_2226246
loop_
_publ_author_name
'Trzybi\'nski, Damian'
'Krzymi\'nski, Karol'
'Sikorski, Artur'
'B\/la\.zejowski, Jerzy'

_publ_section_title
;
 9-(4-Bromophenoxycarbonyl)-10-methylacridinium
 trifluoromethanesulfonate
;
_journal_coeditor_code OM2334
_journal_issue 6
_journal_name_full 'Acta Crystallographica Section E'
_journal_page_first o1313
_journal_page_last o1314
_journal_paper_doi 10.1107/S1600536810016296
_journal_volume 66
_journal_year 2010
_chemical_formula_iupac 'C21 H15 Br N O2 +, C F3 O3 S -'
_chemical_formula_moiety 'C21 H15 Br N O2 +, C F3 O3 S -'
_chemical_formula_sum 'C22 H15 Br F3 N O5 S'
_chemical_formula_weight 542.32
_chemical_name_systematic
;
9-(4-Bromophenoxycarbonyl)-10-methylacridinium trifluoromethanesulfonate
;
_space_group_IT_number 14
_symmetry_cell_setting monoclinic
_symmetry_space_group_name_Hall '-P 2ybc'
_symmetry_space_group_name_H-M 'P 1 21/c 1'
_atom_sites_solution_hydrogens geom
_atom_sites_solution_primary direct
_atom_sites_solution_secondary difmap
_cell_angle_alpha 90.00
_cell_angle_beta 104.011(3)
_cell_angle_gamma 90.00
_cell_formula_units_Z 4
_cell_length_a 9.5755(2)
_cell_length_b 20.4912(7)
_cell_length_c 11.6241(5)
_cell_measurement_reflns_used 14728
_cell_measurement_temperature 295(2)
_cell_measurement_theta_max 29.1515
_cell_measurement_theta_min 2.9561
_cell_volume 2212.95(13)
_computing_cell_refinement '<i>CrysAlis RED</i> (Oxford Diffraction, 2008)'
_computing_data_collection '<i>CrysAlis CCD</i> (Oxford Diffraction, 2008)'
_computing_data_reduction '<i>CrysAlis RED</i> (Oxford Diffraction, 2008)'
_computing_molecular_graphics '<i>ORTEP-3</i> (Farrugia, 1997)'
_computing_publication_material '<i>SHELXL97</i> (Sheldrick, 2008) and <i>PLATON</i> (Spek, 2009)'
_computing_structure_refinement '<i>SHELXL97</i> (Sheldrick, 2008)'
_computing_structure_solution '<i>SHELXS97</i> (Sheldrick, 2008)'
_diffrn_ambient_temperature 295(2)
_diffrn_detector_area_resol_mean 10.4002
_diffrn_measured_fraction_theta_full 0.998
_diffrn_measured_fraction_theta_max 0.998
_diffrn_measurement_device_type 'Oxford Diffraction Gemini R Ultra Ruby CCD'
_diffrn_measurement_method \w
_diffrn_radiation_monochromator graphite
_diffrn_radiation_source 'enhanced (Mo) X-ray Source'
_diffrn_radiation_type MoK\a
_diffrn_radiation_wavelength 0.71073
_diffrn_reflns_av_R_equivalents 0.0482
_diffrn_reflns_av_sigmaI/netI 0.0347
_diffrn_reflns_limit_h_max 11
_diffrn_reflns_limit_h_min -11
_diffrn_reflns_limit_k_max 24
_diffrn_reflns_limit_k_min -24
_diffrn_reflns_limit_l_max 13
_diffrn_reflns_limit_l_min -13
_diffrn_reflns_number 50472
_diffrn_reflns_theta_full 25.05
_diffrn_reflns_theta_max 25.05
_diffrn_reflns_theta_min 2.96
_exptl_absorpt_coefficient_mu 2.012
_exptl_absorpt_correction_T_max 0.92
_exptl_absorpt_correction_T_min 0.77
_exptl_absorpt_correction_type multi-scan
_exptl_absorpt_process_details
;
(<i>CrysAlis RED</i>; Oxford Diffraction, 2008)
;
_exptl_crystal_colour yellow
_exptl_crystal_density_diffrn 1.628
_exptl_crystal_density_method 'not measured'
_exptl_crystal_description plate
_exptl_crystal_F_000 1088
_exptl_crystal_size_max 0.37
_exptl_crystal_size_mid 0.15
_exptl_crystal_size_min 0.05
_refine_diff_density_max 0.563
_refine_diff_density_min -0.622
_refine_ls_extinction_method none
_refine_ls_goodness_of_fit_ref 0.980
_refine_ls_hydrogen_treatment constr
_refine_ls_matrix_type full
_refine_ls_number_parameters 299
_refine_ls_number_reflns 3910
_refine_ls_number_restraints 0
_refine_ls_restrained_S_all 0.980
_refine_ls_R_factor_all 0.0785
_refine_ls_R_factor_gt 0.0386
_refine_ls_shift/su_max 0.001
_refine_ls_shift/su_mean 0.000
_refine_ls_structure_factor_coef Fsqd
_refine_ls_weighting_details 'calc w=1/[\s^2^(Fo^2^)+(0.0642P)^2^+0.0000P] where P=(Fo^2^+2Fc^2^)/3'
_refine_ls_weighting_scheme calc
_refine_ls_wR_factor_gt 0.1045
_refine_ls_wR_factor_ref 0.1116
_reflns_number_gt 2200
_reflns_number_total 3910
_reflns_threshold_expression I>2sigma(I)
_cod_data_source_file om2334.cif
_cod_data_source_block I
_cod_original_sg_symbol_H-M 'P 21/c'
_cod_database_code 2226246
_cod_database_fobs_code 2226246

loop_
_symmetry_equiv_pos_as_xyz
'x, y, z'
'-x, y+1/2, -z+1/2'
'-x, -y, -z'
'x, -y-1/2, z-1/2'

loop_
_atom_site_type_symbol
_atom_site_label
_atom_site_fract_x
_atom_site_fract_y
_atom_site_fract_z
_atom_site_U_iso_or_equiv
_atom_site_adp_type
_atom_site_calc_flag
_atom_site_refinement_flags
_atom_site_occupancy
_atom_site_disorder_assembly
_atom_site_disorder_group
C C1 0.1494(3) 0.43387(19) 0.1754(3) 0.0703(10) Uani d . 1 . .
H H1 0.2493 0.4359 0.1910 0.084 Uiso calc R 1 . .
C C2 0.0842(4) 0.3755(2) 0.1601(4) 0.0794(11) Uani d . 1 . .
H H2 0.1387 0.3376 0.1642 0.095 Uiso calc R 1 . .
C C3 -0.0654(4) 0.3715(2) 0.1382(3) 0.0787(11) Uani d . 1 . .
H H3 -0.1092 0.3307 0.1283 0.094 Uiso calc R 1 . .
C C4 -0.1483(3) 0.4255(2) 0.1309(3) 0.0684(10) Uani d . 1 . .
H H4 -0.2477 0.4213 0.1171 0.082 Uiso calc R 1 . .
C C5 -0.1859(4) 0.6625(2) 0.1220(3) 0.0773(11) Uani d . 1 . .
H H5 -0.2858 0.6599 0.1022 0.093 Uiso calc R 1 . .
C C6 -0.1200(4) 0.7217(2) 0.1332(4) 0.0902(12) Uani d . 1 . .
H H6 -0.1766 0.7591 0.1205 0.108 Uiso calc R 1 . .
C C7 0.0303(4) 0.7284(2) 0.1631(4) 0.0896(12) Uani d . 1 . .
H H7 0.0725 0.7696 0.1708 0.108 Uiso calc R 1 . .
C C8 0.1126(4) 0.67394(19) 0.1808(3) 0.0734(10) Uani d . 1 . .
H H8 0.2123 0.6781 0.2009 0.088 Uiso calc R 1 . .
C C9 0.1328(3) 0.55402(17) 0.1829(3) 0.0544(8) Uani d . 1 . .
N N10 -0.1650(2) 0.54462(15) 0.1304(2) 0.0582(7) Uani d . 1 . .
C C11 0.0688(3) 0.49303(17) 0.1682(3) 0.0574(9) Uani d . 1 . .
C C12 -0.0853(3) 0.48819(17) 0.1439(3) 0.0553(8) Uani d . 1 . .
C C13 0.0508(3) 0.61081(17) 0.1694(3) 0.0601(9) Uani d . 1 . .
C C14 -0.1030(3) 0.60523(18) 0.1404(3) 0.0596(9) Uani d . 1 . .
C C15 0.2939(3) 0.56004(16) 0.2072(3) 0.0573(8) Uani d . 1 . .
O O16 0.35203(19) 0.56616(11) 0.32302(19) 0.0620(6) Uani d . 1 . .
O O17 0.3586(2) 0.55888(15) 0.1321(2) 0.0855(8) Uani d . 1 . .
C C18 0.5032(3) 0.57634(17) 0.3564(3) 0.0521(8) Uani d . 1 . .
C C19 0.5556(3) 0.63811(17) 0.3571(3) 0.0606(9) Uani d . 1 . .
H H19 0.4934 0.6730 0.3332 0.073 Uiso calc R 1 . .
C C20 0.7017(3) 0.64830(17) 0.3934(3) 0.0647(9) Uani d . 1 . .
H H20 0.7396 0.6901 0.3933 0.078 Uiso calc R 1 . .
C C21 0.7905(3) 0.59614(18) 0.4296(3) 0.0639(9) Uani d . 1 . .
C C22 0.7375(4) 0.5340(2) 0.4306(3) 0.0796(11) Uani d . 1 . .
H H22 0.7995 0.4992 0.4566 0.095 Uiso calc R 1 . .
C C23 0.5906(4) 0.52369(18) 0.3924(3) 0.0713(10) Uani d . 1 . .
H H23 0.5522 0.4819 0.3913 0.086 Uiso calc R 1 . .
Br Br24 0.99257(4) 0.61111(2) 0.48030(5) 0.1038(2) Uani d . 1 . .
C C25 -0.3252(3) 0.5406(2) 0.1034(3) 0.0775(11) Uani d . 1 . .
H H25A -0.3609 0.5716 0.1511 0.116 Uiso calc R 1 . .
H H25B -0.3533 0.4974 0.1205 0.116 Uiso calc R 1 . .
H H25C -0.3644 0.5501 0.0210 0.116 Uiso calc R 1 . .
S S26 0.47869(9) 0.82754(4) 0.30872(9) 0.0676(3) Uani d . 1 . .
O O27 0.6132(3) 0.79768(13) 0.3588(3) 0.0980(9) Uani d . 1 . .
O O28 0.4780(3) 0.89700(12) 0.3260(3) 0.1005(9) Uani d . 1 . .
O O29 0.3556(3) 0.79269(14) 0.3249(3) 0.1026(9) Uani d . 1 . .
C C30 0.4620(5) 0.8203(3) 0.1534(4) 0.1024(14) Uani d . 1 . .
F F31 0.5746(4) 0.8502(2) 0.1247(3) 0.1619(13) Uani d . 1 . .
F F32 0.4639(4) 0.75825(19) 0.1220(3) 0.1721(14) Uani d . 1 . .
F F33 0.3479(4) 0.8468(2) 0.0881(3) 0.1719(15) Uani d . 1 . .

loop_
_atom_site_aniso_label
_atom_site_aniso_U_11
_atom_site_aniso_U_22
_atom_site_aniso_U_33
_atom_site_aniso_U_12
_atom_site_aniso_U_13
_atom_site_aniso_U_23
C1 0.0475(17) 0.081(3) 0.084(3) 0.0049(19) 0.0198(16) 0.009(2)
C2 0.066(2) 0.077(3) 0.098(3) 0.009(2) 0.025(2) 0.010(2)
C3 0.068(2) 0.074(3) 0.094(3) -0.007(2) 0.019(2) 0.005(2)
C4 0.0476(17) 0.095(3) 0.065(2) -0.013(2) 0.0176(15) 0.004(2)
C5 0.053(2) 0.092(3) 0.086(3) 0.016(2) 0.0137(18) 0.001(2)
C6 0.077(3) 0.082(3) 0.108(3) 0.027(2) 0.016(2) 0.007(3)
C7 0.073(2) 0.074(3) 0.121(3) 0.004(2) 0.023(2) 0.002(2)
C8 0.0522(18) 0.075(3) 0.093(3) -0.0007(19) 0.0168(17) 0.001(2)
C9 0.0341(14) 0.074(2) 0.056(2) 0.0012(15) 0.0129(13) -0.0011(16)
N10 0.0343(12) 0.083(2) 0.0595(17) 0.0019(14) 0.0148(11) -0.0024(14)
C11 0.0371(16) 0.078(3) 0.059(2) 0.0031(16) 0.0150(14) 0.0038(17)
C12 0.0378(15) 0.078(3) 0.051(2) -0.0011(16) 0.0126(13) 0.0025(16)
C13 0.0408(16) 0.077(3) 0.064(2) -0.0013(17) 0.0166(14) 0.0001(17)
C14 0.0418(16) 0.077(3) 0.060(2) 0.0079(17) 0.0122(14) 0.0007(17)
C15 0.0400(16) 0.068(2) 0.065(2) -0.0002(14) 0.0159(17) 0.0015(17)
O16 0.0393(10) 0.0869(17) 0.0597(15) -0.0019(10) 0.0119(10) -0.0009(12)
O17 0.0402(12) 0.157(3) 0.0613(15) -0.0036(13) 0.0155(11) -0.0026(15)
C18 0.0389(15) 0.064(2) 0.0523(19) 0.0018(15) 0.0094(13) -0.0004(16)
C19 0.0491(18) 0.061(2) 0.069(2) 0.0097(16) 0.0088(15) 0.0051(18)
C20 0.0501(18) 0.060(2) 0.079(2) 0.0022(16) 0.0066(16) -0.0022(18)
C21 0.0429(16) 0.072(3) 0.072(2) 0.0043(16) 0.0035(15) -0.0055(18)
C22 0.059(2) 0.067(3) 0.102(3) 0.0148(19) -0.0019(19) 0.004(2)
C23 0.060(2) 0.058(2) 0.092(3) 0.0033(17) 0.0100(18) 0.0055(19)
Br24 0.0442(2) 0.1080(4) 0.1442(5) 0.00493(19) -0.0065(2) -0.0176(3)
C25 0.0321(15) 0.104(3) 0.093(3) 0.0019(17) 0.0103(15) -0.012(2)
S26 0.0539(5) 0.0615(6) 0.0876(7) 0.0009(4) 0.0176(4) 0.0017(5)
O27 0.0639(14) 0.086(2) 0.130(2) 0.0090(13) -0.0052(14) 0.0217(16)
O28 0.0918(18) 0.0651(19) 0.150(3) -0.0001(13) 0.0394(18) -0.0211(16)
O29 0.0775(16) 0.098(2) 0.144(3) -0.0196(14) 0.0486(16) 0.0098(18)
C30 0.104(3) 0.100(4) 0.102(4) -0.001(3) 0.020(3) -0.001(3)
F31 0.162(3) 0.227(4) 0.115(2) -0.019(3) 0.069(2) 0.029(2)
F32 0.250(4) 0.141(3) 0.120(2) 0.006(3) 0.034(2) -0.052(2)
F33 0.139(3) 0.201(4) 0.134(3) 0.005(2) -0.048(2) 0.047(2)

loop_
_atom_type_symbol
_atom_type_description
_atom_type_scat_dispersion_real
_atom_type_scat_dispersion_imag
_atom_type_scat_source
C C 0.0033 0.0016 'International Tables Vol C Tables 4.2.6.8 and 6.1.1.4'
H H 0.0000 0.0000 'International Tables Vol C Tables 4.2.6.8 and 6.1.1.4'
O O 0.0106 0.0060 'International Tables Vol C Tables 4.2.6.8 and 6.1.1.4'
S S 0.1246 0.1234 'International Tables Vol C Tables 4.2.6.8 and 6.1.1.4'
Br Br -0.2901 2.4595 'International Tables Vol C Tables 4.2.6.8 and 6.1.1.4'
F F 0.0171 0.0103 'International Tables Vol C Tables 4.2.6.8 and 6.1.1.4'
N N 0.0061 0.0033 'International Tables Vol C Tables 4.2.6.8 and 6.1.1.4'

loop_
_geom_angle_atom_site_label_1
_geom_angle_atom_site_label_2
_geom_angle_atom_site_label_3
_geom_angle_site_symmetry_1
_geom_angle_site_symmetry_3
_geom_angle
_geom_angle_publ_flag
C2 C1 C11 . . 121.5(3) ?
C2 C1 H1 . . 119.3 ?
C11 C1 H1 . . 119.3 ?
C1 C2 C3 . . 120.0(4) ?
C1 C2 H2 . . 120.0 ?
C3 C2 H2 . . 120.0 ?
C4 C3 C2 . . 121.7(4) ?
C4 C3 H3 . . 119.1 ?
C2 C3 H3 . . 119.1 ?
C3 C4 C12 . . 120.6(3) ?
C3 C4 H4 . . 119.7 ?
C12 C4 H4 . . 119.7 ?
C6 C5 C14 . . 120.0(3) ?
C6 C5 H5 . . 120.0 ?
C14 C5 H5 . . 120.0 ?
C5 C6 C7 . . 122.4(4) ?
C5 C6 H6 . . 118.8 ?
C7 C6 H6 . . 118.8 ?
C8 C7 C6 . . 118.8(4) ?
C8 C7 H7 . . 120.6 ?
C6 C7 H7 . . 120.6 ?
C7 C8 C13 . . 121.6(3) ?
C7 C8 H8 . . 119.2 ?
C13 C8 H8 . . 119.2 ?
C11 C9 C13 . . 121.4(3) ?
C11 C9 C15 . . 120.0(3) ?
C13 C9 C15 . . 118.5(3) ?
C14 N10 C12 . . 122.4(2) ?
C14 N10 C25 . . 118.1(3) ?
C12 N10 C25 . . 119.5(3) ?
C9 C11 C1 . . 122.9(3) ?
C9 C11 C12 . . 119.3(3) ?
C1 C11 C12 . . 117.9(3) ?
N10 C12 C4 . . 122.8(3) ?
N10 C12 C11 . . 118.7(3) ?
C4 C12 C11 . . 118.4(3) ?
C9 C13 C8 . . 122.8(3) ?
C9 C13 C14 . . 118.6(3) ?
C8 C13 C14 . . 118.5(3) ?
N10 C14 C5 . . 121.8(3) ?
N10 C14 C13 . . 119.5(3) ?
C5 C14 C13 . . 118.7(3) ?
O17 C15 O16 . . 125.5(3) ?
O17 C15 C9 . . 123.6(3) ?
O16 C15 C9 . . 110.8(3) ?
C15 O16 C18 . . 116.0(2) ?
C19 C18 C23 . . 122.3(3) ?
C19 C18 O16 . . 119.2(3) ?
C23 C18 O16 . . 118.4(3) ?
C18 C19 C20 . . 119.3(3) ?
C18 C19 H19 . . 120.4 ?
C20 C19 H19 . . 120.4 ?
C21 C20 C19 . . 119.1(3) ?
C21 C20 H20 . . 120.5 ?
C19 C20 H20 . . 120.5 ?
C20 C21 C22 . . 121.7(3) ?
C20 C21 Br24 . . 118.6(3) ?
C22 C21 Br24 . . 119.8(2) ?
C21 C22 C23 . . 119.2(3) ?
C21 C22 H22 . . 120.4 ?
C23 C22 H22 . . 120.4 ?
C18 C23 C22 . . 118.4(3) ?
C18 C23 H23 . . 120.8 ?
C22 C23 H23 . . 120.8 ?
N10 C25 H25A . . 109.5 ?
N10 C25 H25B . . 109.5 ?
H25A C25 H25B . . 109.5 ?
N10 C25 H25C . . 109.5 ?
H25A C25 H25C . . 109.5 ?
H25B C25 H25C . . 109.5 ?
O27 S26 O29 . . 115.25(18) ?
O27 S26 O28 . . 113.86(17) ?
O29 S26 O28 . . 116.39(17) ?
O27 S26 C30 . . 103.3(2) ?
O29 S26 C30 . . 102.6(2) ?
O28 S26 C30 . . 102.8(2) ?
F33 C30 F32 . . 107.9(4) ?
F33 C30 F31 . . 106.0(4) ?
F32 C30 F31 . . 107.6(5) ?
F33 C30 S26 . . 114.7(4) ?
F32 C30 S26 . . 110.9(4) ?
F31 C30 S26 . . 109.4(3) ?

loop_
_geom_bond_atom_site_label_1
_geom_bond_atom_site_label_2
_geom_bond_site_symmetry_2
_geom_bond_distance
_geom_bond_publ_flag
C1 C2 . 1.342(5) ?
C1 C11 . 1.429(5) ?
C1 H1 . 0.9300 ?
C2 C3 . 1.395(5) ?
C2 H2 . 0.9300 ?
C3 C4 . 1.352(5) ?
C3 H3 . 0.9300 ?
C4 C12 . 1.411(5) ?
C4 H4 . 0.9300 ?
C5 C6 . 1.359(5) ?
C5 C14 . 1.403(5) ?
C5 H5 . 0.9300 ?
C6 C7 . 1.403(5) ?
C6 H6 . 0.9300 ?
C7 C8 . 1.353(5) ?
C7 H7 . 0.9300 ?
C8 C13 . 1.415(5) ?
C8 H8 . 0.9300 ?
C9 C11 . 1.384(4) ?
C9 C13 . 1.391(4) ?
C9 C15 . 1.505(4) ?
N10 C14 . 1.369(4) ?
N10 C12 . 1.374(4) ?
N10 C25 . 1.491(3) ?
C11 C12 . 1.437(4) ?
C13 C14 . 1.433(4) ?
C15 O17 . 1.187(4) ?
C15 O16 . 1.332(4) ?
O16 C18 . 1.421(3) ?
C18 C19 . 1.361(4) ?
C18 C23 . 1.367(4) ?
C19 C20 . 1.376(4) ?
C19 H19 . 0.9300 ?
C20 C21 . 1.367(5) ?
C20 H20 . 0.9300 ?
C21 C22 . 1.372(5) ?
C21 Br24 . 1.906(3) ?
C22 C23 . 1.385(5) ?
C22 H22 . 0.9300 ?
C23 H23 . 0.9300 ?
C25 H25A . 0.9600 ?
C25 H25B . 0.9600 ?
C25 H25C . 0.9600 ?
S26 O27 . 1.418(2) ?
S26 O29 . 1.429(2) ?
S26 O28 . 1.438(3) ?
S26 C30 . 1.779(5) ?
C30 F33 . 1.290(5) ?
C30 F32 . 1.325(5) ?
C30 F31 . 1.350(5) ?

loop_
_geom_hbond_atom_site_label_D
_geom_hbond_atom_site_label_H
_geom_hbond_atom_site_label_A
_geom_hbond_site_symmetry_D
_geom_hbond_site_symmetry_H
_geom_hbond_site_symmetry_A
_geom_hbond_distance_DH
_geom_hbond_distance_HA
_geom_hbond_distance_DA
_geom_hbond_angle_DHA
_geom_hbond_publ_flag
C2 H2 O27 1_555 1_555 2_645 0.93 2.59 3.361(5) 141 y
C4 H4 O28 1_555 1_555 2_545 0.93 2.50 3.365(4) 155 y
C20 H20 O27 1_555 1_555 1_555 0.93 2.50 3.176(4) 130 y
C25 H25A <i>Cg</i>4 1_555 1_555 1_455 0.96 2.81 3.569(4) 136 y
C25 H25B O28 1_555 1_555 2_545 0.96 2.53 3.472(5) 167 y

loop_
_geom_torsion_atom_site_label_1
_geom_torsion_atom_site_label_2
_geom_torsion_atom_site_label_3
_geom_torsion_atom_site_label_4
_geom_torsion_site_symmetry_1
_geom_torsion_site_symmetry_2
_geom_torsion_site_symmetry_3
_geom_torsion_site_symmetry_4
_geom_torsion
_geom_torsion_publ_flag
C11 C1 C2 C3 . . . . -0.8(6) ?
C1 C2 C3 C4 . . . . 0.4(6) ?
C2 C3 C4 C12 . . . . 0.8(6) ?
C14 C5 C6 C7 . . . . -0.2(6) ?
C5 C6 C7 C8 . . . . 0.5(7) ?
C6 C7 C8 C13 . . . . 0.2(6) ?
C13 C9 C11 C1 . . . . 176.7(3) ?
C15 C9 C11 C1 . . . . 0.3(5) ?
C13 C9 C11 C12 . . . . -2.9(5) ?
C15 C9 C11 C12 . . . . -179.4(3) ?
C2 C1 C11 C9 . . . . -179.7(3) ?
C2 C1 C11 C12 . . . . -0.1(5) ?
C14 N10 C12 C4 . . . . -178.4(3) ?
C25 N10 C12 C4 . . . . 1.3(4) ?
C14 N10 C12 C11 . . . . -0.6(4) ?
C25 N10 C12 C11 . . . . 179.1(3) ?
C3 C4 C12 N10 . . . . 176.1(3) ?
C3 C4 C12 C11 . . . . -1.7(5) ?
C9 C11 C12 N10 . . . . 3.0(4) ?
C1 C11 C12 N10 . . . . -176.6(3) ?
C9 C11 C12 C4 . . . . -179.1(3) ?
C1 C11 C12 C4 . . . . 1.3(4) ?
C11 C9 C13 C8 . . . . -178.3(3) ?
C15 C9 C13 C8 . . . . -1.8(5) ?
C11 C9 C13 C14 . . . . 0.5(5) ?
C15 C9 C13 C14 . . . . 176.9(3) ?
C7 C8 C13 C9 . . . . 177.7(4) ?
C7 C8 C13 C14 . . . . -1.1(5) ?
C12 N10 C14 C5 . . . . 177.5(3) ?
C25 N10 C14 C5 . . . . -2.2(5) ?
C12 N10 C14 C13 . . . . -1.9(5) ?
C25 N10 C14 C13 . . . . 178.4(3) ?
C6 C5 C14 N10 . . . . 179.8(3) ?
C6 C5 C14 C13 . . . . -0.8(5) ?
C9 C13 C14 N10 . . . . 2.0(5) ?
C8 C13 C14 N10 . . . . -179.2(3) ?
C9 C13 C14 C5 . . . . -177.4(3) ?
C8 C13 C14 C5 . . . . 1.4(5) ?
C11 C9 C15 O17 . . . . 82.6(4) ?
C13 C9 C15 O17 . . . . -93.9(4) ?
C11 C9 C15 O16 . . . . -96.8(3) ?
C13 C9 C15 O16 . . . . 86.6(4) ?
O17 C15 O16 C18 . . . . 4.3(5) ?
C9 C15 O16 C18 . . . . -176.2(3) ?
C15 O16 C18 C19 . . . . 85.8(4) ?
C15 O16 C18 C23 . . . . -97.4(3) ?
C23 C18 C19 C20 . . . . 1.0(5) ?
O16 C18 C19 C20 . . . . 177.7(3) ?
C18 C19 C20 C21 . . . . -1.0(5) ?
C19 C20 C21 C22 . . . . 0.0(5) ?
C19 C20 C21 Br24 . . . . -179.7(3) ?
C20 C21 C22 C23 . . . . 0.9(6) ?
Br24 C21 C22 C23 . . . . -179.4(3) ?
C19 C18 C23 C22 . . . . -0.1(5) ?
O16 C18 C23 C22 . . . . -176.8(3) ?
C21 C22 C23 C18 . . . . -0.9(6) ?
O27 S26 C30 F33 . . . . -177.5(4) ?
O29 S26 C30 F33 . . . . 62.4(4) ?
O28 S26 C30 F33 . . . . -58.8(4) ?
O27 S26 C30 F32 . . . . 60.0(4) ?
O29 S26 C30 F32 . . . . -60.2(4) ?
O28 S26 C30 F32 . . . . 178.7(4) ?
O27 S26 C30 F31 . . . . -58.5(4) ?
O29 S26 C30 F31 . . . . -178.6(3) ?
O28 S26 C30 F31 . . . . 60.2(4) ?

loop_
_cod_related_entry_id
_cod_related_entry_database
_cod_related_entry_code
1 ChemSpider 30656096
